data_7218991
loop_
_publ_author_name
'Chamas, Zein'
'Marchi, Enrico'
'Presson, Benjamin'
'Aubert, Emmanuel'
'Fort, Yves'
'Ceroni, Paola'
'Mamane, Victor'

_publ_section_title
;
 Synthesis and Solid-state Fluorescence Properties of Pentacyclic
 7-Substituted-indeno[1&#x2019;,2&#x2019;:4,5]pyrido[2,1-a]isoindol-5-ones
;
_journal_name_full 'RSC Adv.'
_journal_paper_doi 10.1039/C4RA12155D
_journal_year 2014
_chemical_formula_moiety 'C21 H17 N O2'
_chemical_formula_sum 'C21 H17 N O2'
_chemical_formula_weight 315.36
_chemical_name_systematic
;
 ?
;
_space_group_IT_number 2
_symmetry_cell_setting triclinic
_symmetry_space_group_name_Hall '-P 1'
_symmetry_space_group_name_H-M 'P -1'
_atom_sites_solution_hydrogens geom
_atom_sites_solution_primary direct
_atom_sites_solution_secondary difmap
_audit_creation_method SHELXL-97
_audit_update_record
;
2014-10-06 deposited with the CCDC.
2014-12-01 downloaded from the CCDC.
;
_cell_angle_alpha 68.634(5)
_cell_angle_beta 86.055(4)
_cell_angle_gamma 83.059(4)
_cell_formula_units_Z 2
_cell_length_a 8.3902(4)
_cell_length_b 9.4235(5)
_cell_length_c 10.5655(5)
_cell_measurement_reflns_used 4931
_cell_measurement_temperature 110(2)
_cell_measurement_theta_max 76.1755
_cell_measurement_theta_min 4.4916
_cell_volume 771.97(7)
_computing_cell_refinement
;
CrysAlisPro, Agilent Technologies,
Version 1.171.35.21 (release 20-01-2012 CrysAlis171 .NET)
(compiled Jan 23 2012,18:06:46)
;
_computing_data_collection
;
CrysAlisPro, Agilent Technologies,
Version 1.171.35.21 (release 20-01-2012 CrysAlis171 .NET)
(compiled Jan 23 2012,18:06:46)
;
_computing_data_reduction
;
CrysAlisPro, Agilent Technologies,
Version 1.171.35.21 (release 20-01-2012 CrysAlis171 .NET)
(compiled Jan 23 2012,18:06:46)
;
_computing_structure_refinement 'SHELXL-97 (Sheldrick, 1997)'
_computing_structure_solution 'SIR_92 (Altomare et al., 1994)'
_diffrn_ambient_temperature 110(2)
_diffrn_detector_area_resol_mean 10.4508
_diffrn_measured_fraction_theta_full 0.958
_diffrn_measured_fraction_theta_max 0.958
_diffrn_measurement_device_type 'SuperNova, Dual, Cu at zero, Atlas'
_diffrn_measurement_method 'omega scans'
_diffrn_radiation_monochromator mirror
_diffrn_radiation_source 'SuperNova (Cu) X-ray Source'
_diffrn_radiation_type 'Cu K\a'
_diffrn_radiation_wavelength 1.54184
_diffrn_reflns_av_R_equivalents 0.0408
_diffrn_reflns_av_sigmaI/netI 0.0862
_diffrn_reflns_limit_h_max 10
_diffrn_reflns_limit_h_min -10
_diffrn_reflns_limit_k_max 11
_diffrn_reflns_limit_k_min -11
_diffrn_reflns_limit_l_max 13
_diffrn_reflns_limit_l_min -10
_diffrn_reflns_number 8377
_diffrn_reflns_theta_full 76.17
_diffrn_reflns_theta_max 76.17
_diffrn_reflns_theta_min 4.50
_exptl_absorpt_coefficient_mu 0.688
_exptl_absorpt_correction_T_max 0.952
_exptl_absorpt_correction_T_min 0.916
_exptl_absorpt_correction_type analytical
_exptl_absorpt_process_details
;
CrysAlisPro, Agilent Technologies,
Version 1.171.35.21 (release 20-01-2012 CrysAlis171 .NET)
(compiled Jan 23 2012,18:06:46)
Analytical numeric absorption correction using a multifaceted crystal
            model based on expressions derived by R.C. Clark & J.S. Reid.
(Clark, R. C. & Reid, J. S. (1995). Acta Cryst. A51, 887-897)
;
_exptl_crystal_colour yellow
_exptl_crystal_density_diffrn 1.357
_exptl_crystal_density_method 'not measured'
_exptl_crystal_description block
_exptl_crystal_F_000 332
_exptl_crystal_size_max 0.1943
_exptl_crystal_size_mid 0.1465
_exptl_crystal_size_min 0.0893
_refine_diff_density_max 0.359
_refine_diff_density_min -0.241
_refine_diff_density_rms 0.055
_refine_ls_extinction_method none
_refine_ls_goodness_of_fit_ref 1.043
_refine_ls_hydrogen_treatment mixed
_refine_ls_matrix_type full
_refine_ls_number_parameters 223
_refine_ls_number_reflns 3099
_refine_ls_number_restraints 0
_refine_ls_restrained_S_all 1.043
_refine_ls_R_factor_all 0.0636
_refine_ls_R_factor_gt 0.0560
_refine_ls_shift/su_max 0.000
_refine_ls_shift/su_mean 0.000
_refine_ls_structure_factor_coef Fsqd
_refine_ls_weighting_details 'calc w=1/[\s^2^(Fo^2^)+(0.1036P)^2^+0.2821P] where P=(Fo^2^+2Fc^2^)/3'
_refine_ls_weighting_scheme calc
_refine_ls_wR_factor_gt 0.1628
_refine_ls_wR_factor_ref 0.1703
_reflns_number_gt 2686
_reflns_number_total 3099
_reflns_threshold_expression >2sigma(I)
_cod_data_source_file c4ra12155d2.cif
_cod_data_source_block vm952
_cod_database_code 7218991

loop_
_symmetry_equiv_pos_as_xyz
'x, y, z'
'-x, -y, -z'

loop_
_atom_site_label
_atom_site_type_symbol
_atom_site_fract_x
_atom_site_fract_y
_atom_site_fract_z
_atom_site_U_iso_or_equiv
_atom_site_adp_type
_atom_site_occupancy
_atom_site_symmetry_multiplicity
_atom_site_calc_flag
_atom_site_refinement_flags
O14 O 0.80639(15) 0.45303(17) 0.19077(14) 0.0408(4) Uani 1 1 d .
O22 O 0.61055(16) 0.25601(15) 0.38499(14) 0.0404(4) Uani 1 1 d .
N1 N 0.42087(17) 0.45866(18) 0.27928(15) 0.0330(4) Uani 1 1 d .
C12 C 0.6881(2) 0.6643(2) 0.00126(18) 0.0335(4) Uani 1 1 d .
C5 C 0.4330(2) 0.7055(2) 0.09200(17) 0.0314(4) Uani 1 1 d .
C4 C 0.2715(2) 0.7358(2) 0.09978(18) 0.0343(4) Uani 1 1 d .
C15 C 0.1946(2) 0.3671(2) 0.39958(18) 0.0349(4) Uani 1 1 d .
C20 C 0.3237(2) 0.2542(2) 0.44397(18) 0.0351(4) Uani 1 1 d .
C6 C 0.5255(2) 0.5762(2) 0.20393(18) 0.0327(4) Uani 1 1 d .
C8 C 0.5455(2) 0.9098(2) -0.12613(19) 0.0377(4) Uani 1 1 d .
H8 H 0.4535 0.9825 -0.1394 0.045 Uiso 1 1 calc R
C21 C 0.4709(2) 0.3150(2) 0.36959(18) 0.0340(4) Uani 1 1 d .
C24 C 0.5911(2) 0.6380(2) 0.30399(19) 0.0378(4) Uani 1 1 d .
H24B H 0.5019 0.6862 0.3440 0.057 Uiso 1 1 calc R
H24A H 0.6656 0.7138 0.2555 0.057 Uiso 1 1 calc R
H24C H 0.6478 0.5532 0.3763 0.057 Uiso 1 1 calc R
C7 C 0.5505(2) 0.7703(2) -0.01643(18) 0.0337(4) Uani 1 1 d .
C10 C 0.8118(2) 0.8343(3) -0.1969(2) 0.0412(5) Uani 1 1 d .
H10 H 0.9003 0.8573 -0.2594 0.049 Uiso 1 1 calc R
C9 C 0.6770(3) 0.9401(2) -0.2152(2) 0.0419(5) Uani 1 1 d .
H9 H 0.6749 1.0347 -0.2898 0.050 Uiso 1 1 calc R
C11 C 0.8191(2) 0.6951(2) -0.08828(19) 0.0383(4) Uani 1 1 d .
H11 H 0.9115 0.6230 -0.0758 0.046 Uiso 1 1 calc R
C3 C 0.1829(2) 0.6334(2) 0.21110(19) 0.0351(4) Uani 1 1 d .
H3 H 0.0724 0.6610 0.2259 0.042 Uiso 1 1 calc R
C2 C 0.2552(2) 0.4992(2) 0.29410(18) 0.0331(4) Uani 1 1 d .
C13 C 0.6632(2) 0.5203(2) 0.12147(18) 0.0334(4) Uani 1 1 d .
H13 H 0.6227 0.4451 0.0881 0.040 Uiso 1 1 calc R
C16 C 0.0396(2) 0.3374(3) 0.4523(2) 0.0414(5) Uani 1 1 d .
H16 H -0.0491 0.4132 0.4227 0.050 Uiso 1 1 calc R
C18 C 0.1492(3) 0.0820(3) 0.5923(2) 0.0449(5) Uani 1 1 d .
H18 H 0.1316 -0.0155 0.6581 0.054 Uiso 1 1 calc R
C19 C 0.3031(2) 0.1113(2) 0.54082(18) 0.0390(4) Uani 1 1 d .
H19 H 0.3917 0.0356 0.5710 0.047 Uiso 1 1 calc R
C23 C 0.1774(2) 0.8636(2) -0.0075(2) 0.0430(5) Uani 1 1 d .
H23A H 0.1915 0.9615 0.0010 0.065 Uiso 1 1 calc R
H23B H 0.0633 0.8474 0.0044 0.065 Uiso 1 1 calc R
H23C H 0.2160 0.8654 -0.0976 0.065 Uiso 1 1 calc R
C17 C 0.0190(3) 0.1949(3) 0.5483(2) 0.0471(5) Uani 1 1 d .
H17 H -0.0854 0.1727 0.5854 0.057 Uiso 1 1 calc R
H14 H 0.777(3) 0.376(3) 0.263(3) 0.055(7) Uiso 1 1 d .

loop_
_atom_site_aniso_label
_atom_site_aniso_U_11
_atom_site_aniso_U_22
_atom_site_aniso_U_33
_atom_site_aniso_U_23
_atom_site_aniso_U_13
_atom_site_aniso_U_12
O14 0.0264(6) 0.0444(8) 0.0451(7) -0.0097(6) -0.0059(5) 0.0030(5)
O22 0.0317(7) 0.0372(7) 0.0461(7) -0.0078(6) -0.0080(5) 0.0011(5)
N1 0.0278(7) 0.0355(8) 0.0340(7) -0.0106(6) -0.0068(6) 0.0007(6)
C12 0.0286(8) 0.0389(10) 0.0386(9) -0.0192(7) -0.0085(7) -0.0036(7)
C5 0.0297(8) 0.0304(9) 0.0368(8) -0.0148(7) -0.0085(7) -0.0007(6)
C4 0.0314(9) 0.0358(9) 0.0382(9) -0.0170(7) -0.0097(7) 0.0035(7)
C15 0.0323(9) 0.0423(10) 0.0337(8) -0.0171(7) -0.0066(7) -0.0034(7)
C20 0.0341(9) 0.0402(10) 0.0344(8) -0.0161(7) -0.0083(7) -0.0036(7)
C6 0.0256(8) 0.0335(9) 0.0401(9) -0.0138(7) -0.0072(7) -0.0013(7)
C8 0.0365(9) 0.0385(10) 0.0404(9) -0.0163(8) -0.0076(7) -0.0027(7)
C21 0.0329(9) 0.0329(9) 0.0381(9) -0.0137(7) -0.0108(7) -0.0015(7)
C24 0.0357(9) 0.0411(10) 0.0396(9) -0.0171(8) -0.0093(7) -0.0025(8)
C7 0.0306(9) 0.0373(9) 0.0377(9) -0.0169(7) -0.0094(7) -0.0040(7)
C10 0.0364(10) 0.0509(12) 0.0416(10) -0.0204(9) -0.0008(8) -0.0125(8)
C9 0.0444(11) 0.0426(11) 0.0409(10) -0.0149(8) -0.0059(8) -0.0103(8)
C11 0.0304(9) 0.0473(11) 0.0423(10) -0.0211(8) -0.0059(7) -0.0041(8)
C3 0.0260(8) 0.0412(10) 0.0412(9) -0.0188(8) -0.0070(7) 0.0011(7)
C2 0.0256(8) 0.0417(10) 0.0364(9) -0.0191(7) -0.0058(6) -0.0009(7)
C13 0.0256(8) 0.0391(10) 0.0384(9) -0.0178(7) -0.0076(7) 0.0018(7)
C16 0.0322(9) 0.0542(12) 0.0407(10) -0.0203(9) -0.0030(7) -0.0044(8)
C18 0.0469(11) 0.0491(12) 0.0371(9) -0.0109(8) -0.0025(8) -0.0127(9)
C19 0.0409(10) 0.0419(10) 0.0354(9) -0.0137(8) -0.0082(7) -0.0055(8)
C23 0.0343(10) 0.0423(11) 0.0476(10) -0.0105(9) -0.0099(8) 0.0016(8)
C17 0.0410(11) 0.0591(13) 0.0430(10) -0.0185(9) 0.0018(8) -0.0128(9)

loop_
_atom_type_symbol
_atom_type_description
_atom_type_scat_dispersion_real
_atom_type_scat_dispersion_imag
_atom_type_scat_source
C C 0.0181 0.0091 'International Tables Vol C Tables 4.2.6.8 and 6.1.1.4'
H H 0.0000 0.0000 'International Tables Vol C Tables 4.2.6.8 and 6.1.1.4'
N N 0.0311 0.0180 'International Tables Vol C Tables 4.2.6.8 and 6.1.1.4'
O O 0.0492 0.0322 'International Tables Vol C Tables 4.2.6.8 and 6.1.1.4'

loop_
_geom_angle_atom_site_label_1
_geom_angle_atom_site_label_2
_geom_angle_atom_site_label_3
_geom_angle
C13 O14 H14 104.8(17)
C21 N1 C2 112.28(15)
C21 N1 C6 125.47(15)
C2 N1 C6 120.03(15)
C11 C12 C7 121.28(18)
C11 C12 C13 128.47(17)
C7 C12 C13 110.18(15)
C4 C5 C7 131.44(17)
C4 C5 C6 122.00(16)
C7 C5 C6 106.40(15)
C5 C4 C3 118.67(16)
C5 C4 C23 123.26(17)
C3 C4 C23 117.88(16)
C20 C15 C16 120.23(18)
C20 C15 C2 107.75(16)
C16 C15 C2 131.92(18)
C19 C20 C15 121.62(18)
C19 C20 C21 129.68(18)
C15 C20 C21 108.69(16)
N1 C6 C5 110.36(14)
N1 C6 C24 108.54(15)
C5 C6 C24 110.56(15)
N1 C6 C13 113.60(15)
C5 C6 C13 102.05(14)
C24 C6 C13 111.63(14)
C9 C8 C7 118.89(18)
C9 C8 H8 120.6
C7 C8 H8 120.6
O22 C21 N1 125.70(17)
O22 C21 C20 129.04(17)
N1 C21 C20 105.22(15)
C6 C24 H24B 109.5
C6 C24 H24A 109.5
H24B C24 H24A 109.5
C6 C24 H24C 109.5
H24B C24 H24C 109.5
H24A C24 H24C 109.5
C8 C7 C12 119.57(17)
C8 C7 C5 131.72(17)
C12 C7 C5 108.71(16)
C9 C10 C11 120.93(18)
C9 C10 H10 119.5
C11 C10 H10 119.5
C8 C9 C10 120.98(19)
C8 C9 H9 119.5
C10 C9 H9 119.5
C12 C11 C10 118.34(19)
C12 C11 H11 120.8
C10 C11 H11 120.8
C2 C3 C4 120.78(17)
C2 C3 H3 119.6
C4 C3 H3 119.6
C3 C2 N1 120.93(17)
C3 C2 C15 132.88(17)
N1 C2 C15 105.96(15)
O14 C13 C12 112.08(15)
O14 C13 C6 116.18(15)
C12 C13 C6 102.51(14)
O14 C13 H13 108.6
C12 C13 H13 108.6
C6 C13 H13 108.6
C17 C16 C15 118.14(19)
C17 C16 H16 120.9
C15 C16 H16 120.9
C19 C18 C17 120.70(19)
C19 C18 H18 119.7
C17 C18 H18 119.7
C18 C19 C20 117.98(19)
C18 C19 H19 121.0
C20 C19 H19 121.0
C4 C23 H23A 109.5
C4 C23 H23B 109.5
H23A C23 H23B 109.5
C4 C23 H23C 109.5
H23A C23 H23C 109.5
H23B C23 H23C 109.5
C16 C17 C18 121.33(19)
C16 C17 H17 119.3
C18 C17 H17 119.3

loop_
_geom_bond_atom_site_label_1
_geom_bond_atom_site_label_2
_geom_bond_distance
O14 C13 1.407(2)
O14 H14 0.89(3)
O22 C21 1.229(2)
N1 C21 1.377(2)
N1 C2 1.410(2)
N1 C6 1.459(2)
C12 C11 1.386(3)
C12 C7 1.407(3)
C12 C13 1.508(3)
C5 C4 1.354(2)
C5 C7 1.462(3)
C5 C6 1.527(2)
C4 C3 1.447(3)
C4 C23 1.502(2)
C15 C20 1.397(3)
C15 C16 1.398(3)
C15 C2 1.455(3)
C20 C19 1.386(3)
C20 C21 1.477(3)
C6 C24 1.538(2)
C6 C13 1.556(2)
C8 C9 1.386(3)
C8 C7 1.398(3)
C8 H8 0.9500
C24 H24B 0.9800
C24 H24A 0.9800
C24 H24C 0.9800
C10 C9 1.388(3)
C10 C11 1.391(3)
C10 H10 0.9500
C9 H9 0.9500
C11 H11 0.9500
C3 C2 1.347(3)
C3 H3 0.9500
C13 H13 1.0000
C16 C17 1.379(3)
C16 H16 0.9500
C18 C19 1.385(3)
C18 C17 1.403(3)
C18 H18 0.9500
C19 H19 0.9500
C23 H23A 0.9800
C23 H23B 0.9800
C23 H23C 0.9800
C17 H17 0.9500

loop_
_geom_torsion_atom_site_label_1
_geom_torsion_atom_site_label_2
_geom_torsion_atom_site_label_3
_geom_torsion_atom_site_label_4
_geom_torsion
C7 C5 C4 C3 168.83(19)
C6 C5 C4 C3 -6.0(3)
C7 C5 C4 C23 -6.1(3)
C6 C5 C4 C23 178.99(18)
C16 C15 C20 C19 -0.3(3)
C2 C15 C20 C19 -177.26(16)
C16 C15 C20 C21 178.61(17)
C2 C15 C20 C21 1.7(2)
C21 N1 C6 C5 167.60(16)
C2 N1 C6 C5 -30.7(2)
C21 N1 C6 C24 -71.1(2)
C2 N1 C6 C24 90.61(18)
C21 N1 C6 C13 53.7(2)
C2 N1 C6 C13 -144.58(15)
C4 C5 C6 N1 24.9(2)
C7 C5 C6 N1 -151.09(15)
C4 C5 C6 C24 -95.2(2)
C7 C5 C6 C24 88.82(17)
C4 C5 C6 C13 145.96(17)
C7 C5 C6 C13 -30.03(18)
C2 N1 C21 O22 -174.60(18)
C6 N1 C21 O22 -11.7(3)
C2 N1 C21 C20 3.2(2)
C6 N1 C21 C20 166.17(16)
C19 C20 C21 O22 -6.4(3)
C15 C20 C21 O22 174.76(19)
C19 C20 C21 N1 175.82(18)
C15 C20 C21 N1 -3.0(2)
C9 C8 C7 C12 0.0(3)
C9 C8 C7 C5 -179.33(19)
C11 C12 C7 C8 -0.1(3)
C13 C12 C7 C8 -177.31(16)
C11 C12 C7 C5 179.32(17)
C13 C12 C7 C5 2.2(2)
C4 C5 C7 C8 22.1(3)
C6 C5 C7 C8 -162.45(19)
C4 C5 C7 C12 -157.3(2)
C6 C5 C7 C12 18.2(2)
C7 C8 C9 C10 0.2(3)
C11 C10 C9 C8 -0.3(3)
C7 C12 C11 C10 0.1(3)
C13 C12 C11 C10 176.66(17)
C9 C10 C11 C12 0.2(3)
C5 C4 C3 C2 -9.4(3)
C23 C4 C3 C2 165.83(18)
C4 C3 C2 N1 3.4(3)
C4 C3 C2 C15 -170.27(18)
C21 N1 C2 C3 -177.45(17)
C6 N1 C2 C3 18.6(3)
C21 N1 C2 C15 -2.3(2)
C6 N1 C2 C15 -166.26(15)
C20 C15 C2 C3 174.6(2)
C16 C15 C2 C3 -1.9(4)
C20 C15 C2 N1 0.3(2)
C16 C15 C2 N1 -176.2(2)
C11 C12 C13 O14 36.9(3)
C7 C12 C13 O14 -146.16(16)
C11 C12 C13 C6 162.22(18)
C7 C12 C13 C6 -20.87(18)
N1 C6 C13 O14 -88.59(19)
C5 C6 C13 O14 152.63(16)
C24 C6 C13 O14 34.5(2)
N1 C6 C13 C12 148.85(14)
C5 C6 C13 C12 30.08(17)
C24 C6 C13 C12 -88.01(16)
C20 C15 C16 C17 0.1(3)
C2 C15 C16 C17 176.17(19)
C17 C18 C19 C20 -0.7(3)
C15 C20 C19 C18 0.6(3)
C21 C20 C19 C18 -178.07(19)
C15 C16 C17 C18 -0.2(3)
C19 C18 C17 C16 0.5(3)
